data_7135126
loop_
_publ_author_name
'Scheepers, Matthew C.'
'Haynes, Delia A.'

_publ_section_title
;
 Design and synthesis of ternary multi-component crystals by sublimation.
;
_journal_name_full 'Chemical communications (Cambridge, England)'
_journal_paper_doi 10.1039/d5cc04584c
_journal_year 2025
_chemical_formula_moiety 'C7 H7 N O2, 2(C6 H6 N2 O)'
_chemical_formula_sum 'C19 H19 N5 O4'
_chemical_formula_weight 381.39
_space_group_IT_number 2
_space_group_name_Hall '-P 1'
_space_group_name_H-M_alt 'P -1'
_symmetry_cell_setting triclinic
_symmetry_Int_Tables_number 2
_symmetry_space_group_name_Hall '-P 1'
_symmetry_space_group_name_H-M 'P -1'
_atom_sites_solution_hydrogens mixed
_atom_sites_solution_primary dual
_atom_sites_solution_secondary dual
_audit_conform_dict_location ftp://ftp.iucr.org/pub/cif_core.dic
_audit_conform_dict_name cif_core.dic
_audit_conform_dict_version 2.4.5
_audit_creation_date 2025-05-21T09:37:15-00:00
_audit_creation_method 'WinGX routine CIF_UPDATE'
_audit_update_record
;
2025-08-08 deposited with the CCDC.	2025-10-10 downloaded from the CCDC.
;
_cell_angle_alpha 92.7970(10)
_cell_angle_beta 101.0220(10)
_cell_angle_gamma 95.1470(10)
_cell_formula_units_Z 2
_cell_length_a 7.9234(3)
_cell_length_b 8.7843(3)
_cell_length_c 13.3922(5)
_cell_measurement_reflns_used 9967
_cell_measurement_temperature 298(2)
_cell_measurement_theta_max 30.27
_cell_measurement_theta_min 2.63
_cell_measurement_wavelength 0.71073
_cell_volume 909.16(6)
_computing_cell_refinement 'SAINT V8.40B (?, 2016)'
_computing_data_reduction 'SAINT V8.40B (?, 2016)'
_computing_molecular_graphics 'Olex2 (Dolomanov et al., 2009)'
_computing_publication_material 'Olex2 (Dolomanov et al., 2009)'
_computing_structure_refinement 'SHELXL-2019/2 (Sheldrick, 2019)'
_computing_structure_solution 'SHELXT 2018/2 (Sheldrick, 2018)'
_diffrn_ambient_temperature 298(2)
_diffrn_measured_fraction_theta_full 0.998
_diffrn_measured_fraction_theta_max 0.994
_diffrn_measurement_device_type 'Bruker APEX-II CCD'
_diffrn_measurement_method '\f and \w scans'
_diffrn_radiation_probe x-ray
_diffrn_radiation_type MoK\a
_diffrn_radiation_wavelength 0.71073
_diffrn_reflns_av_R_equivalents 0.0372
_diffrn_reflns_av_unetI/netI 0.0212
_diffrn_reflns_Laue_measured_fraction_full 0.998
_diffrn_reflns_Laue_measured_fraction_max 0.994
_diffrn_reflns_limit_h_max 11
_diffrn_reflns_limit_h_min -11
_diffrn_reflns_limit_k_max 13
_diffrn_reflns_limit_k_min -13
_diffrn_reflns_limit_l_max 20
_diffrn_reflns_limit_l_min -20
_diffrn_reflns_number 64813
_diffrn_reflns_point_group_measured_fraction_full 0.998
_diffrn_reflns_point_group_measured_fraction_max 0.994
_diffrn_reflns_theta_full 25.242
_diffrn_reflns_theta_max 32.202
_diffrn_reflns_theta_min 2.333
_diffrn_standards_number 0
_exptl_absorpt_coefficient_mu 0.101
_exptl_absorpt_correction_T_max 0.746
_exptl_absorpt_correction_T_min 0.724
_exptl_absorpt_correction_type multi-scan
_exptl_absorpt_process_details
;
        SADABS-2016/2 (Bruker,2016/2) was used for absorption correction. wR2(in
;
_exptl_crystal_colour colourless
_exptl_crystal_density_diffrn 1.393
_exptl_crystal_density_method 'not measured'
_exptl_crystal_description block
_exptl_crystal_F_000 400
_exptl_crystal_recrystallization_method Sublimation
_exptl_crystal_size_max 0.207
_exptl_crystal_size_mid 0.188
_exptl_crystal_size_min 0.134
_refine_diff_density_max 0.291
_refine_diff_density_min -0.201
_refine_diff_density_rms 0.044
_refine_ls_extinction_method none
_refine_ls_goodness_of_fit_ref 1.017
_refine_ls_hydrogen_treatment mixed
_refine_ls_matrix_type full
_refine_ls_number_constraints 0
_refine_ls_number_parameters 262
_refine_ls_number_reflns 6368
_refine_ls_number_restraints 0
_refine_ls_restrained_S_all 1.017
_refine_ls_R_factor_all 0.0829
_refine_ls_R_factor_gt 0.0506
_refine_ls_shift/su_max 0.001
_refine_ls_shift/su_mean 0
_refine_ls_structure_factor_coef Fsqd
_refine_ls_weighting_details 'w=1/[\s^2^(Fo^2^)+(0.0716P)^2^+0.2114P] where P=(Fo^2^+2Fc^2^)/3'
_refine_ls_weighting_scheme calc
_refine_ls_wR_factor_gt 0.1355
_refine_ls_wR_factor_ref 0.1585
_reflns_Friedel_coverage 0
_reflns_number_gt 4137
_reflns_number_total 6368
_reflns_threshold_expression 'I > 2\s(I)'
_cod_data_source_file d5cc04584c2.cif
_cod_data_source_block 3aba+isonic
_cod_database_code 7135126
_shelx_estimated_absorpt_t_min 0.979
_shelx_estimated_absorpt_t_max 0.987
_shelx_shelxl_version_number 2019/3

loop_
_symmetry_equiv_pos_as_xyz
'x, y, z'
'-x, -y, -z'

loop_
_atom_site_label
_atom_site_type_symbol
_atom_site_fract_x
_atom_site_fract_y
_atom_site_fract_z
_atom_site_U_iso_or_equiv
_atom_site_adp_type
_atom_site_occupancy
_atom_site_site_symmetry_order
_atom_site_calc_flag
_atom_site_refinement_flags_posn
_atom_site_refinement_flags_adp
_atom_site_refinement_flags_occupancy
_atom_site_disorder_assembly
_atom_site_disorder_group
C1 C 0.4125(2) 0.67150(15) 0.78290(11) 0.0435(3) Uani 1 1 d . . . . .
H1A H 0.381429 0.754853 0.818324 0.052 Uiso 1 1 calc R U . . .
C2 C 0.46039(18) 0.54617(14) 0.83565(10) 0.0394(3) Uani 1 1 d . . . . .
H2 H 0.462778 0.546063 0.905342 0.047 Uiso 1 1 calc R U . . .
C3 C 0.50488(17) 0.42046(14) 0.78352(9) 0.0358(3) Uani 1 1 d . . . . .
C4 C 0.5004(2) 0.42669(17) 0.68004(11) 0.0508(4) Uani 1 1 d . . . . .
H4 H 0.529015 0.344553 0.642303 0.061 Uiso 1 1 calc R U . . .
C5 C 0.4523(3) 0.55810(19) 0.63398(11) 0.0579(4) Uani 1 1 d . . . . .
H5 H 0.450348 0.562376 0.564526 0.069 Uiso 1 1 calc R U . . .
C6 C 0.56373(18) 0.28910(14) 0.84426(10) 0.0393(3) Uani 1 1 d . . . . .
N3 N 0.53991(19) 0.14974(13) 0.79744(10) 0.0539(3) Uani 1 1 d . . . . .
H3A H 0.571277 0.072471 0.830819 0.065 Uiso 1 1 calc R U . . .
H3B H 0.493139 0.136806 0.733766 0.065 Uiso 1 1 calc R U . . .
N4 N 0.40894(17) 0.67813(14) 0.68368(9) 0.0469(3) Uani 1 1 d . . . . .
C7 C 0.85775(17) -0.17477(14) 1.07991(9) 0.0360(3) Uani 1 1 d . . . . .
C8 C 0.8356(2) -0.32383(15) 1.03862(11) 0.0439(3) Uani 1 1 d . . . . .
H8 H 0.771127 -0.348556 0.973256 0.053 Uiso 1 1 calc R U . . .
C9 C 0.9104(2) -0.43597(16) 1.09563(12) 0.0492(4) Uani 1 1 d . . . . .
H9 H 0.892969 -0.536055 1.066906 0.059 Uiso 1 1 calc R U . . .
C10 C 1.0256(2) -0.26597(17) 1.22874(11) 0.0501(4) Uani 1 1 d . . . . .
H10 H 1.091565 -0.244536 1.294051 0.06 Uiso 1 1 calc R U . . .
C11 C 0.9532(2) -0.14612(16) 1.17796(11) 0.0476(3) Uani 1 1 d . . . . .
H11 H 0.968666 -0.047802 1.209502 0.057 Uiso 1 1 calc R U . . .
C12 C 0.77729(18) -0.05341(14) 1.01633(10) 0.0392(3) Uani 1 1 d . . . . .
N1 N 0.80662(18) 0.09047(13) 1.05543(9) 0.0503(3) Uani 1 1 d . . . . .
H1B H 0.76329 0.162519 1.020856 0.06 Uiso 1 1 calc R U . . .
H1C H 0.868951 0.111649 1.115336 0.06 Uiso 1 1 calc R U . . .
N2 N 1.00586(18) -0.40959(14) 1.18906(10) 0.0480(3) Uani 1 1 d . . . . .
C13 C 0.22271(17) 1.08112(13) 0.47071(9) 0.0346(3) Uani 1 1 d . . . . .
C14 C 0.21525(17) 1.10804(13) 0.36887(9) 0.0363(3) Uani 1 1 d . . . . .
H14 H 0.264708 1.043472 0.328089 0.044 Uiso 1 1 calc R U . . .
C15 C 0.13393(18) 1.23153(13) 0.32714(10) 0.0367(3) Uani 1 1 d . . . . .
C16 C 0.0611(2) 1.32609(15) 0.39000(11) 0.0475(3) Uani 1 1 d . . . . .
H16 H 0.00575 1.408414 0.363391 0.057 Uiso 1 1 calc R U . . .
C17 C 0.0702(2) 1.29911(17) 0.49122(12) 0.0547(4) Uani 1 1 d . . . . .
H17 H 0.02146 1.363832 0.532263 0.066 Uiso 1 1 calc R U . . .
C18 C 0.1512(2) 1.17671(16) 0.53275(11) 0.0455(3) Uani 1 1 d . . . . .
H18 H 0.157261 1.159141 0.601212 0.055 Uiso 1 1 calc R U . . .
C19 C 0.30169(18) 0.94264(14) 0.51052(10) 0.0376(3) Uani 1 1 d . . . . .
N5 N 0.1161(2) 1.25567(15) 0.22331(9) 0.0491(3) Uani 1 1 d . . . . .
O1 O 0.32471(16) 0.93936(11) 0.61048(7) 0.0503(3) Uani 1 1 d . . . . .
H1 H 0.355711 0.856233 0.627475 0.075 Uiso 1 1 calc R U . . .
O2 O 0.33907(15) 0.84206(11) 0.45574(8) 0.0507(3) Uani 1 1 d . . . . .
O3 O 0.62984(17) 0.31397(12) 0.93497(8) 0.0562(3) Uani 1 1 d . . . . .
O4 O 0.68868(16) -0.08950(12) 0.93068(8) 0.0567(3) Uani 1 1 d . . . . .
H5A H 0.108(3) 1.354(3) 0.2130(16) 0.079(6) Uiso 1 1 d . . . . .
H5B H 0.194(3) 1.213(2) 0.1924(14) 0.062(5) Uiso 1 1 d . . . . .

loop_
_atom_site_aniso_label
_atom_site_aniso_U_11
_atom_site_aniso_U_22
_atom_site_aniso_U_33
_atom_site_aniso_U_23
_atom_site_aniso_U_13
_atom_site_aniso_U_12
C1 0.0549(8) 0.0367(6) 0.0403(7) 0.0054(5) 0.0066(6) 0.0159(6)
C2 0.0517(8) 0.0374(6) 0.0298(6) 0.0043(5) 0.0057(5) 0.0122(5)
C3 0.0427(7) 0.0333(5) 0.0302(6) 0.0038(4) 0.0015(5) 0.0092(5)
C4 0.0764(11) 0.0467(7) 0.0317(6) 0.0025(5) 0.0086(6) 0.0243(7)
C5 0.0885(13) 0.0569(9) 0.0319(7) 0.0116(6) 0.0100(7) 0.0268(8)
C6 0.0492(7) 0.0346(6) 0.0333(6) 0.0039(5) 0.0021(5) 0.0118(5)
N3 0.0779(9) 0.0341(5) 0.0431(7) 0.0003(5) -0.0091(6) 0.0170(6)
N4 0.0588(8) 0.0423(6) 0.0397(6) 0.0126(5) 0.0031(5) 0.0153(5)
C7 0.0428(7) 0.0320(5) 0.0333(6) 0.0070(4) 0.0042(5) 0.0090(5)
C8 0.0570(8) 0.0348(6) 0.0373(7) 0.0043(5) 0.0012(6) 0.0075(6)
C9 0.0661(10) 0.0325(6) 0.0481(8) 0.0065(5) 0.0059(7) 0.0101(6)
C10 0.0624(9) 0.0451(7) 0.0387(7) 0.0094(6) -0.0049(6) 0.0118(6)
C11 0.0653(9) 0.0347(6) 0.0385(7) 0.0032(5) -0.0028(6) 0.0103(6)
C12 0.0492(7) 0.0346(6) 0.0333(6) 0.0056(5) 0.0028(5) 0.0105(5)
N1 0.0740(9) 0.0335(5) 0.0394(6) 0.0044(4) -0.0050(6) 0.0181(5)
N2 0.0583(8) 0.0388(6) 0.0481(7) 0.0141(5) 0.0064(6) 0.0138(5)
C13 0.0418(7) 0.0283(5) 0.0321(6) 0.0039(4) 0.0013(5) 0.0076(5)
C14 0.0448(7) 0.0316(5) 0.0328(6) 0.0040(4) 0.0046(5) 0.0117(5)
C15 0.0445(7) 0.0294(5) 0.0343(6) 0.0052(4) 0.0009(5) 0.0062(5)
C16 0.0627(9) 0.0332(6) 0.0478(8) 0.0075(5) 0.0061(7) 0.0199(6)
C17 0.0807(11) 0.0422(7) 0.0472(8) 0.0024(6) 0.0174(8) 0.0289(7)
C18 0.0652(9) 0.0392(6) 0.0343(6) 0.0041(5) 0.0104(6) 0.0155(6)
C19 0.0448(7) 0.0323(5) 0.0340(6) 0.0051(4) 0.0009(5) 0.0086(5)
N5 0.0701(9) 0.0407(6) 0.0362(6) 0.0115(5) 0.0026(6) 0.0163(6)
O1 0.0773(8) 0.0395(5) 0.0336(5) 0.0099(4) 0.0019(5) 0.0189(5)
O2 0.0695(7) 0.0407(5) 0.0427(5) 0.0026(4) 0.0040(5) 0.0249(5)
O3 0.0900(9) 0.0405(5) 0.0340(5) 0.0042(4) -0.0060(5) 0.0219(5)
O4 0.0783(8) 0.0398(5) 0.0429(6) 0.0028(4) -0.0151(5) 0.0147(5)

loop_
_atom_type_symbol
_atom_type_description
_atom_type_scat_dispersion_real
_atom_type_scat_dispersion_imag
_atom_type_scat_source
C C 0.0033 0.0016 'International Tables Vol C Tables 4.2.6.8 and 6.1.1.4'
H H 0 0 'International Tables Vol C Tables 4.2.6.8 and 6.1.1.4'
N N 0.0061 0.0033 'International Tables Vol C Tables 4.2.6.8 and 6.1.1.4'
O O 0.0106 0.006 'International Tables Vol C Tables 4.2.6.8 and 6.1.1.4'

loop_
_geom_angle_atom_site_label_1
_geom_angle_atom_site_label_2
_geom_angle_atom_site_label_3
_geom_angle
_geom_angle_site_symmetry_1
_geom_angle_site_symmetry_3
_geom_angle_publ_flag
N4 C1 C2 122.76(12) . . ?
C1 C2 C3 119.19(12) . . ?
C4 C3 C2 118.18(11) . . ?
C4 C3 C6 124.09(11) . . ?
C2 C3 C6 117.65(11) . . ?
C3 C4 C5 118.42(13) . . ?
N4 C5 C4 123.45(13) . . ?
O3 C6 N3 122.67(12) . . ?
O3 C6 C3 119.06(11) . . ?
N3 C6 C3 118.27(11) . . ?
C5 N4 C1 117.99(12) . . ?
C8 C7 C11 117.50(11) . . ?
C8 C7 C12 118.53(11) . . ?
C11 C7 C12 123.96(11) . . ?
C7 C8 C9 119.14(13) . . ?
N2 C9 C8 124.04(13) . . ?
N2 C10 C11 123.56(13) . . ?
C7 C11 C10 119.20(13) . . ?
O4 C12 N1 122.38(12) . . ?
O4 C12 C7 119.90(11) . . ?
N1 C12 C7 117.72(11) . . ?
C10 N2 C9 116.53(12) . . ?
C18 C13 C14 120.61(11) . . ?
C18 C13 C19 120.76(11) . . ?
C14 C13 C19 118.56(11) . . ?
C13 C14 C15 120.41(11) . . ?
C16 C15 C14 118.48(12) . . ?
C16 C15 N5 120.06(12) . . ?
C14 C15 N5 121.36(12) . . ?
C17 C16 C15 120.70(12) . . ?
C16 C17 C18 120.86(13) . . ?
C13 C18 C17 118.93(13) . . ?
O2 C19 O1 123.40(11) . . ?
O2 C19 C13 123.05(11) . . ?
O1 C19 C13 113.54(11) . . ?

loop_
_geom_bond_atom_site_label_1
_geom_bond_atom_site_label_2
_geom_bond_distance
_geom_bond_site_symmetry_2
_geom_bond_publ_flag
C1 N4 1.3279(18) . ?
C1 C2 1.3797(17) . ?
C2 C3 1.3855(17) . ?
C3 C4 1.3834(18) . ?
C3 C6 1.5012(17) . ?
C4 C5 1.384(2) . ?
C5 N4 1.325(2) . ?
C6 O3 1.2280(15) . ?
C6 N3 1.3289(16) . ?
C7 C8 1.3792(18) . ?
C7 C11 1.3832(18) . ?
C7 C12 1.5069(16) . ?
C8 C9 1.3820(19) . ?
C9 N2 1.3303(19) . ?
C10 N2 1.3288(19) . ?
C10 C11 1.3890(19) . ?
C12 O4 1.2353(16) . ?
C12 N1 1.3273(16) . ?
C13 C18 1.3836(18) . ?
C13 C14 1.3866(17) . ?
C13 C19 1.4926(16) . ?
C14 C15 1.3969(16) . ?
C15 C16 1.3909(19) . ?
C15 N5 1.3991(17) . ?
C16 C17 1.377(2) . ?
C17 C18 1.3865(19) . ?
C19 O2 1.2139(15) . ?
C19 O1 1.3182(15) . ?

loop_
_geom_hbond_atom_site_label_D
_geom_hbond_atom_site_label_H
_geom_hbond_atom_site_label_A
_geom_hbond_distance_DH
_geom_hbond_distance_HA
_geom_hbond_distance_DA
_geom_hbond_angle_DHA
_geom_hbond_site_symmetry_A
_geom_hbond_publ_flag
O1 H1 N4 0.82 1.82 2.6299(14) 170.5 . yes
N1 H1B O3 0.86 2.04 2.8909(15) 172.2 . yes
N1 H1C N5 0.86 2.41 3.1795(19) 148.8 1_646 yes
N3 H3A O4 0.86 2.15 2.9993(15) 168.9 . yes
N3 H3B O1 0.86 2.44 3.1531(16) 140.1 1_545 yes
C10 H10 O2 0.93 2.66 3.5663(18) 165.8 1_646 yes
C4 H4 O2 0.93 2.48 3.3914(17) 168.5 2_666 yes
N5 H5A N2 0.88(2) 2.31(2) 3.1717(17) 164(2) 1_474 yes
N5 H5B O4 0.90(2) 2.31(2) 3.1791(19) 160.4(16) 2_666 yes

loop_
_geom_torsion_atom_site_label_1
_geom_torsion_atom_site_label_2
_geom_torsion_atom_site_label_3
_geom_torsion_atom_site_label_4
_geom_torsion
_geom_torsion_site_symmetry_1
_geom_torsion_site_symmetry_2
_geom_torsion_site_symmetry_3
_geom_torsion_site_symmetry_4
_geom_torsion_publ_flag
N4 C1 C2 C3 -0.8(2) . . . . ?
C1 C2 C3 C4 0.4(2) . . . . ?
C1 C2 C3 C6 177.38(13) . . . . ?
C2 C3 C4 C5 0.2(2) . . . . ?
C6 C3 C4 C5 -176.53(15) . . . . ?
C3 C4 C5 N4 -0.5(3) . . . . ?
C4 C3 C6 O3 150.56(16) . . . . ?
C2 C3 C6 O3 -26.2(2) . . . . ?
C4 C3 C6 N3 -30.2(2) . . . . ?
C2 C3 C6 N3 153.01(14) . . . . ?
C4 C5 N4 C1 0.2(3) . . . . ?
C2 C1 N4 C5 0.5(2) . . . . ?
C11 C7 C8 C9 -0.8(2) . . . . ?
C12 C7 C8 C9 179.23(14) . . . . ?
C7 C8 C9 N2 -0.8(3) . . . . ?
C8 C7 C11 C10 1.8(2) . . . . ?
C12 C7 C11 C10 -178.24(15) . . . . ?
N2 C10 C11 C7 -1.4(3) . . . . ?
C8 C7 C12 O4 2.5(2) . . . . ?
C11 C7 C12 O4 -177.41(15) . . . . ?
C8 C7 C12 N1 -176.93(14) . . . . ?
C11 C7 C12 N1 3.1(2) . . . . ?
C11 C10 N2 C9 -0.2(3) . . . . ?
C8 C9 N2 C10 1.2(3) . . . . ?
C18 C13 C14 C15 -0.6(2) . . . . ?
C19 C13 C14 C15 176.46(12) . . . . ?
C13 C14 C15 C16 0.0(2) . . . . ?
C13 C14 C15 N5 -176.26(13) . . . . ?
C14 C15 C16 C17 0.5(2) . . . . ?
N5 C15 C16 C17 176.77(15) . . . . ?
C15 C16 C17 C18 -0.4(3) . . . . ?
C14 C13 C18 C17 0.6(2) . . . . ?
C19 C13 C18 C17 -176.30(14) . . . . ?
C16 C17 C18 C13 -0.2(3) . . . . ?
C18 C13 C19 O2 167.05(14) . . . . ?
C14 C13 C19 O2 -10.0(2) . . . . ?
C18 C13 C19 O1 -12.13(19) . . . . ?
C14 C13 C19 O1 170.86(12) . . . . ?
